data_2241163
loop_
_publ_author_name
'Joo, Hea-Chung'
'Park, Ki-Min'
'Lee, Uk'

_publ_section_title
;
 Double salt crystal structure of hexasodium hemiundecahydrogen
 <i>{\a</i>}-hexamolybdoplatinate(IV) heminonahydrogen
 <i>{\a</i>}-hexamolybdoplatinate(IV) nonacosahydrate: dihydrogen
 disordered-mixture double salt
;
_journal_issue 10
_journal_name_full 'Acta Crystallographica Section E'
_journal_page_first 1250
_journal_page_last 1254
_journal_paper_doi 10.1107/S2056989015017703
_journal_volume 71
_journal_year 2015
_chemical_formula_moiety 'H6 Mo6 O24 Pt, 14.5(H2 O), 3(Na)'
_chemical_formula_sum 'H34 Mo6 Na3 O38.5 Pt'
_chemical_formula_weight 1489.92
_space_group_crystal_system triclinic
_space_group_IT_number 2
_space_group_name_Hall '-P 1'
_space_group_name_H-M_alt 'P -1'
_symmetry_space_group_name_Hall '-P 1'
_symmetry_space_group_name_H-M 'P -1'
_atom_sites_solution_hydrogens difmap
_atom_sites_solution_primary direct
_atom_sites_solution_secondary difmap
_cell_angle_alpha 72.825(2)
_cell_angle_beta 75.522(2)
_cell_angle_gamma 89.168(2)
_cell_formula_units_Z 4
_cell_length_a 14.0384(6)
_cell_length_b 15.7969(6)
_cell_length_c 16.7235(6)
_cell_measurement_reflns_used 9847
_cell_measurement_temperature 173(2)
_cell_measurement_theta_max 28.33
_cell_measurement_theta_min 2.24
_cell_volume 3423.7(2)
_computing_cell_refinement
;
<i>SAINT</i> (Bruker, 2009)
;
_computing_data_collection
;
<i>APEX2</i> (Bruker, 2009)
;
_computing_data_reduction
;
<i>SAINT</i> (Bruker, 2009)
;
_computing_molecular_graphics
;
ORTEP-3 for Windows (Farrugia, 2012), PLATON (Spek, 2009) and
DIAMOND
(Brandenburg, 1998)
;
_computing_publication_material
;
<i>SHELXL2014/7</i> (Sheldrick, 2015)
;
_computing_structure_refinement
;
<i>SHELXL2014/7</i> (Sheldrick, 2015)
;
_computing_structure_solution
;
<i>SHELXS2014/7</i> (Sheldrick, 2008)
;
_diffrn_ambient_temperature 173(2)
_diffrn_detector_area_resol_mean 10.0
_diffrn_measured_fraction_theta_full 1.000
_diffrn_measured_fraction_theta_max 0.999
_diffrn_measurement_device_type 'Bruker SMART APEXII CCD'
_diffrn_measurement_method '\f and \w scans'
_diffrn_radiation_monochromator 'graphite multilayer'
_diffrn_radiation_type MoK\a
_diffrn_radiation_wavelength 0.71073
_diffrn_reflns_av_R_equivalents 0.0568
_diffrn_reflns_limit_h_max 17
_diffrn_reflns_limit_h_min -16
_diffrn_reflns_limit_k_max 20
_diffrn_reflns_limit_k_min -20
_diffrn_reflns_limit_l_max 21
_diffrn_reflns_limit_l_min -21
_diffrn_reflns_number 58415
_diffrn_reflns_theta_full 25.242
_diffrn_reflns_theta_max 27.000
_diffrn_reflns_theta_min 1.352
_diffrn_standards_number 0
_exptl_absorpt_coefficient_mu 6.358
_exptl_absorpt_correction_T_max 0.7457
_exptl_absorpt_correction_T_min 0.2336
_exptl_absorpt_correction_type multi-scan
_exptl_absorpt_process_details
;
(<i>SADABS</i>; Bruker, 2009)
;
_exptl_crystal_colour yellow
_exptl_crystal_density_diffrn 2.891
_exptl_crystal_description Block
_exptl_crystal_F_000 2820
_exptl_crystal_size_max 0.665
_exptl_crystal_size_mid 0.441
_exptl_crystal_size_min 0.222
_refine_diff_density_max 1.730
_refine_diff_density_min -2.247
_refine_ls_extinction_coef 0.00097(2)
_refine_ls_extinction_expression Fc^*^=kFc[1+0.001xFc^2^\l^3^/sin(2\q)]^-1/4^
_refine_ls_extinction_method
;
SHELXL-2014/7 (Sheldrick 2014
;
_refine_ls_goodness_of_fit_ref 1.064
_refine_ls_hydrogen_treatment refxyz
_refine_ls_matrix_type full
_refine_ls_number_parameters 1064
_refine_ls_number_reflns 14940
_refine_ls_number_restraints 114
_refine_ls_restrained_S_all 1.062
_refine_ls_R_factor_all 0.0430
_refine_ls_R_factor_gt 0.0357
_refine_ls_shift/su_max 0.002
_refine_ls_shift/su_mean 0.000
_refine_ls_structure_factor_coef Fsqd
_refine_ls_weighting_details 'w=1/[\s^2^(Fo^2^)+(0.0223P)^2^+5.6226P] where P=(Fo^2^+2Fc^2^)/3'
_refine_ls_weighting_scheme calc
_refine_ls_wR_factor_gt 0.0851
_refine_ls_wR_factor_ref 0.0908
_reflns_number_gt 12688
_reflns_number_total 14940
_reflns_threshold_expression 'I > 2\s(I)'
_cod_data_source_file hb7461sup1.cif
_cod_data_source_block I
_cod_depositor_comments
;

2023-05-16
Z value and formula fixed to values more according to usual
chemical conventions.                 miguel
;
_cod_original_formula_weight 2979.85
_cod_original_formula_moiety 'H6 Mo6 O24 Pt, H4 Mo6 O24 Pt, 29(H2 O), 6(Na)'
_cod_original_formula_units_Z 2
_cod_original_formula_sum 'H68 Mo12 Na6 O77 Pt2 '
_cod_database_code 2241163
_cod_database_fobs_code 2241163
_shelx_space_group_comment
;
The symmetry employed for this shelxl refinement is uniquely defined
by the following loop, which should always be used as a source of
symmetry information in preference to the above space-group names.
They are only intended as comments.
;

loop_
_space_group_symop_operation_xyz
'x, y, z'
'-x, -y, -z'

loop_
_atom_site_type_symbol
_atom_site_label
_atom_site_fract_x
_atom_site_fract_y
_atom_site_fract_z
_atom_site_U_iso_or_equiv
_atom_site_adp_type
_atom_site_calc_flag
_atom_site_occupancy
Pt Pt1 0.37861(2) 0.80827(2) 0.33415(2) 0.00743(6) Uani d 1
Pt Pt2 0.13101(2) 0.69756(2) 0.15934(2) 0.00734(6) Uani d 1
Mo Mo1 0.48088(3) 0.73755(3) 0.17456(2) 0.01032(9) Uani d 1
Mo Mo2 0.38120(3) 0.92698(3) 0.13444(2) 0.01043(9) Uani d 1
Mo Mo3 0.27924(3) 1.00756(3) 0.29553(3) 0.01189(9) Uani d 1
Mo Mo4 0.27941(3) 0.89367(3) 0.49832(2) 0.01226(9) Uani d 1
Mo Mo5 0.37444(3) 0.69579(3) 0.54288(2) 0.01302(9) Uani d 1
Mo Mo6 0.47496(3) 0.61324(3) 0.38076(3) 0.01233(9) Uani d 1
Mo Mo7 0.02597(3) 0.89077(3) 0.11926(3) 0.01261(9) Uani d 1
Mo Mo8 0.12559(3) 0.81350(3) -0.04502(2) 0.01205(9) Uani d 1
Mo Mo9 0.22090(3) 0.61525(3) -0.00919(2) 0.01097(9) Uani d 1
Mo Mo10 0.21502(3) 0.49586(3) 0.19550(2) 0.01178(9) Uani d 1
Mo Mo11 0.12327(3) 0.56971(3) 0.35600(2) 0.01106(9) Uani d 1
Mo Mo12 0.02151(3) 0.76546(3) 0.32235(2) 0.01089(9) Uani d 1
Na Na1 0.23742(14) 0.46059(13) 0.69299(12) 0.0204(4) Uani d 1
Na Na2 0.23737(13) 0.33338(13) 0.89570(12) 0.0215(4) Uani d 1
Na Na3 0.00711(13) 1.06967(13) 0.39992(12) 0.0207(4) Uani d 1
Na Na4 0.02805(15) 1.23682(14) 0.20474(13) 0.0312(5) Uani d 1
Na Na5 0.25851(14) 1.04851(13) -0.20594(12) 0.0197(4) Uani d 1
Na Na6 0.50542(14) 0.56953(15) -0.10815(14) 0.0302(5) Uani d 1
O O1C 0.4984(2) 0.7498(2) 0.29268(19) 0.0093(6) Uani d 1
O O2C 0.3429(2) 0.7918(2) 0.2319(2) 0.0114(7) Uani d 1
H H2 0.302(6) 0.750(4) 0.236(6) 0.017 Uiso d 0.5
O O3C 0.4185(2) 0.9314(2) 0.25614(19) 0.0098(7) Uani d 1
H H3 0.470(2) 0.958(3) 0.260(3) 0.015 Uiso d 1
O O4C 0.2544(2) 0.8638(2) 0.3794(2) 0.0116(7) Uani d 1
H H4 0.199(2) 0.840(3) 0.382(3) 0.017 Uiso d 1
O O5C 0.4156(2) 0.8287(2) 0.43710(19) 0.0117(7) Uani d 1
H H5 0.471(2) 0.858(3) 0.423(3) 0.018 Uiso d 1
O O6C 0.3372(2) 0.6876(2) 0.4153(2) 0.0115(7) Uani d 1
H H6 0.283(2) 0.664(3) 0.415(3) 0.017 Uiso d 1
O O7B 0.4252(2) 0.6188(2) 0.2725(2) 0.0165(7) Uani d 1
H H7 0.372(3) 0.593(3) 0.275(3) 0.025 Uiso d 1
O O8B 0.5009(2) 0.8611(2) 0.12156(19) 0.0137(7) Uani d 1
O O9B 0.2635(2) 0.9556(2) 0.20675(19) 0.0146(7) Uani d 1
O O10B 0.3285(2) 0.9949(2) 0.3959(2) 0.0157(7) Uani d 1
O O11B 0.2613(2) 0.7673(2) 0.54830(19) 0.0155(7) Uani d 1
O O12B 0.4894(2) 0.6608(2) 0.4697(2) 0.0144(7) Uani d 1
O O13T 0.5925(2) 0.5883(2) 0.3436(2) 0.0215(8) Uani d 1
O O14T 0.4079(3) 0.5158(2) 0.4360(2) 0.0232(8) Uani d 1
O O15T 0.5986(2) 0.7061(2) 0.1477(2) 0.0187(8) Uani d 1
O O16T 0.4206(2) 0.7054(2) 0.1085(2) 0.0165(7) Uani d 1
O O17T 0.3308(2) 0.9010(2) 0.0596(2) 0.0163(7) Uani d 1
O O18T 0.4392(2) 1.0292(2) 0.0834(2) 0.0199(8) Uani d 1
O O19T 0.3365(3) 1.1085(2) 0.2315(2) 0.0230(8) Uani d 1
O O20T 0.1590(2) 1.0260(2) 0.3325(2) 0.0228(8) Uani d 1
O O21T 0.1608(2) 0.9179(2) 0.5323(2) 0.0250(9) Uani d 1
O O22T 0.3430(3) 0.9230(2) 0.5618(2) 0.0225(8) Uani d 1
O O23T 0.4295(3) 0.7258(3) 0.6111(2) 0.0262(9) Uani d 1
O O24T 0.3127(3) 0.5959(2) 0.5988(2) 0.0247(8) Uani d 1
O O25C 0.0097(2) 0.7540(2) 0.20418(19) 0.0101(7) Uani d 1
O O26C 0.1662(2) 0.8208(2) 0.0782(2) 0.0107(7) Uani d 1
H H26 0.220(2) 0.846(3) 0.073(3) 0.016 Uiso d 1
O O27C 0.0895(2) 0.6796(2) 0.05850(19) 0.0106(7) Uani d 1
H H27 0.030(2) 0.655(3) 0.075(3) 0.016 Uiso d 1
O O28C 0.2520(2) 0.6413(2) 0.1108(2) 0.0103(7) Uani d 1
H H28 0.311(2) 0.654(3) 0.111(3) 0.015 Uiso d 1
O O29C 0.0931(2) 0.5750(2) 0.23650(19) 0.0108(7) Uani d 1
O O30C 0.1708(2) 0.7142(2) 0.26046(19) 0.0119(7) Uani d 1
H H30 0.224(4) 0.744(5) 0.250(6) 0.018 Uiso d 0.5
O O31B 0.0771(2) 0.8849(2) 0.2266(2) 0.0165(7) Uani d 1
H H31 0.129(3) 0.910(3) 0.223(3) 0.025 Uiso d 1
O O32B 0.0110(2) 0.8455(2) 0.0295(2) 0.0150(7) Uani d 1
O O33B 0.2413(2) 0.7429(2) -0.05672(19) 0.0144(7) Uani d 1
O O34B 0.1690(2) 0.5144(2) 0.09047(19) 0.0141(7) Uani d 1
O O35B 0.2443(2) 0.5361(2) 0.28926(19) 0.0147(7) Uani d 1
O O36B 0.0079(2) 0.6417(2) 0.36859(19) 0.0132(7) Uani d 1
O O37T -0.0955(2) 0.7942(2) 0.3539(2) 0.0219(8) Uani d 1
O O38T 0.0849(2) 0.7958(2) 0.3885(2) 0.0180(8) Uani d 1
O O39T -0.0918(3) 0.9120(3) 0.1604(2) 0.0251(9) Uani d 1
O O40T 0.0901(3) 0.9901(2) 0.0659(2) 0.0265(9) Uani d 1
O O41T 0.1871(3) 0.9132(2) -0.1021(2) 0.0230(8) Uani d 1
O O42T 0.0681(3) 0.7831(2) -0.1111(2) 0.0219(8) Uani d 1
O O43T 0.1597(2) 0.5900(2) -0.0772(2) 0.0198(8) Uani d 1
O O44T 0.3380(2) 0.5884(2) -0.0418(2) 0.0210(8) Uani d 1
O O45T 0.3332(3) 0.4717(2) 0.1580(2) 0.0233(8) Uani d 1
O O46T 0.1507(3) 0.3978(2) 0.2531(2) 0.0264(8) Uani d 1
O O47T 0.0646(2) 0.4688(2) 0.4142(2) 0.0200(8) Uani d 1
O O48T 0.1785(2) 0.6017(2) 0.4253(2) 0.0169(7) Uani d 1
O O1W 0.1853(3) 0.4397(3) 0.5748(2) 0.0277(9) Uani d 1
H H1A 0.124(2) 0.419(3) 0.591(3) 0.042 Uiso d 1
H H1B 0.195(4) 0.479(3) 0.527(2) 0.042 Uiso d 1
O O2W 0.2834(3) 0.4879(3) 0.8111(2) 0.0258(9) Uani d 1
H H2A 0.344(2) 0.506(3) 0.800(3) 0.039 Uiso d 1
H H2B 0.251(3) 0.524(3) 0.837(3) 0.039 Uiso d 1
O O3W -0.0402(3) 0.9185(2) 0.4682(2) 0.0248(8) Uani d 1
H H3A -0.1018(19) 0.904(4) 0.473(3) 0.037 Uiso d 1
H H3B -0.003(3) 0.883(3) 0.447(4) 0.037 Uiso d 1
O O4W 0.0692(3) 0.2145(3) 0.3358(3) 0.0327(9) Uani d 1
H H4A 0.131(2) 0.221(4) 0.336(4) 0.049 Uiso d 1
H H4B 0.035(3) 0.245(4) 0.362(4) 0.049 Uiso d 1
O O5W 0.5335(3) 0.5855(3) 0.0218(3) 0.0339(10) Uani d 1
H H5A 0.500(3) 0.621(3) 0.046(4) 0.051 Uiso d 1
H H5B 0.591(2) 0.601(4) 0.007(4) 0.051 Uiso d 1
O O6W 0.1875(3) 0.3127(2) 0.7759(2) 0.0207(8) Uani d 1
H H6A 0.1274(19) 0.292(3) 0.790(3) 0.031 Uiso d 1
H H6B 0.225(3) 0.273(3) 0.760(3) 0.031 Uiso d 1
O O7W 0.1841(3) 0.1846(3) 0.9808(3) 0.0267(9) Uani d 1
H H7A 0.221(3) 0.151(3) 0.959(4) 0.040 Uiso d 1
H H7B 0.126(2) 0.175(4) 0.982(4) 0.040 Uiso d 1
O O8W 0.2657(3) 0.3672(2) 1.0195(2) 0.0254(8) Uani d 1
H H8A 0.247(4) 0.411(2) 1.040(3) 0.038 Uiso d 1
H H8B 0.239(4) 0.320(2) 1.061(3) 0.038 Uiso d 1
O O9W 0.1896(3) 0.2051(3) 0.1354(3) 0.0366(10) Uani d 1
H H9A 0.229(4) 0.180(4) 0.162(3) 0.055 Uiso d 1
H H9B 0.184(4) 0.183(4) 0.096(3) 0.055 Uiso d 1
O O10W 0.8819(3) 0.2975(3) 0.2745(3) 0.0474(11) Uani d 1
H H10A 0.875(4) 0.287(5) 0.328(2) 0.071 Uiso d 1
H H10B 0.832(4) 0.276(5) 0.263(4) 0.071 Uiso d 1
O O11W 0.0385(3) 0.3872(2) 0.0928(2) 0.0261(8) Uani d 1
H H11A 0.073(3) 0.420(3) 0.109(3) 0.039 Uiso d 1
H H11B -0.022(2) 0.398(4) 0.103(4) 0.039 Uiso d 1
O O12W 0.2141(3) 0.9781(4) 0.7002(3) 0.0618(16) Uani d 1
H H12A 0.2596 0.9318 0.6923 0.093 Uiso d 1
H H12B 0.2181 1.0222 0.6440 0.093 Uiso d 1
O O13W -0.0165(3) 1.0739(3) 0.2621(2) 0.0315(9) Uani d 1
H H13A -0.0853 1.0581 0.2644 0.047 Uiso calc 1
H H13B 0.0300 1.0386 0.2321 0.047 Uiso calc 1
O O14W 0.4187(2) 0.9806(2) 0.7644(2) 0.0233(8) Uani d 1
H H14A 0.4196 0.9282 0.8133 0.035 Uiso d 1
H H14B 0.4274 0.9631 0.7116 0.035 Uiso d 1
O O15W 0.0789(3) 0.3932(2) 0.9223(2) 0.0219(8) Uani d 1
H H15A 0.073(4) 0.439(3) 0.884(2) 0.033 Uiso d 1
H H15B 0.075(4) 0.399(3) 0.9722(19) 0.033 Uiso d 1
O O16W 0.4775(3) 0.5453(4) 0.7651(3) 0.0575(15) Uani d 1
H H16A 0.461(5) 0.600(3) 0.762(5) 0.086 Uiso d 1
H H16B 0.518(4) 0.550(4) 0.717(3) 0.086 Uiso d 1
O O17W 0.3075(3) 1.0648(3) -0.0822(2) 0.0257(9) Uani d 1
H H17A 0.362(3) 1.089(3) -0.098(3) 0.039 Uiso d 1
H H17B 0.300(4) 1.015(2) -0.043(3) 0.039 Uiso d 1
O O18W 0.3126(3) 0.1933(3) 0.7104(2) 0.0250(9) Uani d 1
H H18A 0.308(4) 0.205(4) 0.660(2) 0.038 Uiso d 1
H H18B 0.367(3) 0.208(4) 0.712(3) 0.038 Uiso d 1
O O19W 0.0830(3) 0.5111(3) 0.7640(3) 0.0279(9) Uani d 1
H H19A 0.032(3) 0.493(3) 0.754(4) 0.042 Uiso d 1
H H19B 0.093(4) 0.5638(18) 0.744(4) 0.042 Uiso d 1
O O20W 0.5152(5) 0.7241(3) 0.8036(4) 0.0765(17) Uani d 1
H H20A 0.540(7) 0.731(6) 0.845(5) 0.115 Uiso d 1
H H20B 0.483(6) 0.769(4) 0.785(5) 0.115 Uiso d 1
O O21W 0.2843(4) 0.7843(4) 0.7520(3) 0.0685(16) Uani d 1
H H21A 0.340(4) 0.771(5) 0.720(4) 0.103 Uiso d 1
H H21B 0.290(5) 0.766(6) 0.804(2) 0.103 Uiso d 1
O O22W -0.2460(4) 0.8598(3) 0.4844(3) 0.0504(12) Uani d 1
H H22A -0.246(5) 0.824(4) 0.452(3) 0.076 Uiso d 1
H H22B -0.257(6) 0.827(4) 0.5371(19) 0.076 Uiso d 1
O O23W 0.5070(3) 0.8893(3) 0.6478(3) 0.0476(12) Uani d 1
H H23A 0.487(4) 0.889(5) 0.603(3) 0.071 Uiso d 1
H H23B 0.564(3) 0.917(4) 0.628(4) 0.071 Uiso d 1
O O24W 0.3421(3) 0.3767(3) 0.3558(3) 0.0424(11) Uani d 1
H H24A 0.339(5) 0.358(4) 0.409(2) 0.064 Uiso d 1
H H24B 0.305(4) 0.423(3) 0.347(4) 0.064 Uiso d 1
O O25W -0.0526(4) 0.3217(3) 0.4196(3) 0.0541(14) Uani d 1
H H25A -0.097(4) 0.302(4) 0.465(3) 0.081 Uiso d 1
H H25B -0.029(5) 0.373(3) 0.416(4) 0.081 Uiso d 1
O O26W 0.2713(3) 0.2255(3) 0.3382(3) 0.0518(12) Uani d 1
H H26A 0.277(5) 0.282(2) 0.335(4) 0.078 Uiso d 1
H H26B 0.309(5) 0.219(4) 0.291(3) 0.078 Uiso d 1
O O27W 0.4268(3) 0.8374(3) -0.0976(3) 0.0378(10) Uani d 1
H H27A 0.465(4) 0.845(4) -0.067(3) 0.057 Uiso d 1
H H27B 0.379(3) 0.799(3) -0.065(3) 0.057 Uiso d 1
O O28W 0.3135(3) 0.3091(3) 0.5390(3) 0.0300(9) Uani d 1
H H28A 0.373(2) 0.326(4) 0.533(4) 0.045 Uiso d 1
H H28B 0.277(3) 0.348(3) 0.555(4) 0.045 Uiso d 1
O O29W 0.5730(3) 0.9091(3) 0.4418(3) 0.0440(12) Uani d 1
H H29A 0.573(5) 0.966(2) 0.420(4) 0.066 Uiso d 1
H H29B 0.621(4) 0.896(4) 0.463(4) 0.066 Uiso d 1

loop_
_atom_site_aniso_label
_atom_site_aniso_U_11
_atom_site_aniso_U_22
_atom_site_aniso_U_33
_atom_site_aniso_U_12
_atom_site_aniso_U_13
_atom_site_aniso_U_23
Pt1 0.00954(10) 0.00867(10) 0.00598(9) -0.00002(7) -0.00068(6) -0.00612(7)
Pt2 0.00933(10) 0.00833(10) 0.00628(9) 0.00006(7) -0.00122(6) -0.00569(7)
Mo1 0.0110(2) 0.0139(2) 0.01004(19) 0.00019(16) -0.00179(15) -0.01018(16)
Mo2 0.0118(2) 0.0125(2) 0.00893(19) -0.00137(16) -0.00222(14) -0.00634(16)
Mo3 0.0139(2) 0.0111(2) 0.0126(2) 0.00246(16) -0.00246(15) -0.00733(16)
Mo4 0.0147(2) 0.0147(2) 0.00968(19) 0.00173(16) -0.00023(15) -0.00955(17)
Mo5 0.0176(2) 0.0135(2) 0.00813(19) 0.00016(17) -0.00184(15) -0.00471(16)
Mo6 0.0149(2) 0.0109(2) 0.0134(2) 0.00249(16) -0.00354(15) -0.00718(17)
Mo7 0.0148(2) 0.0111(2) 0.0145(2) 0.00282(16) -0.00414(16) -0.00732(17)
Mo8 0.0162(2) 0.0121(2) 0.00841(19) -0.00019(16) -0.00287(15) -0.00410(16)
Mo9 0.0123(2) 0.0136(2) 0.00969(19) 0.00170(16) -0.00127(15) -0.00888(16)
Mo10 0.0152(2) 0.0105(2) 0.0114(2) 0.00199(16) -0.00271(15) -0.00665(16)
Mo11 0.0133(2) 0.0140(2) 0.00731(19) -0.00197(16) -0.00172(14) -0.00598(16)
Mo12 0.0122(2) 0.0140(2) 0.01044(19) 0.00028(16) -0.00208(15) -0.01016(17)
Na1 0.0246(11) 0.0195(10) 0.0167(10) -0.0017(8) -0.0031(8) -0.0068(8)
Na2 0.0182(10) 0.0275(11) 0.0215(10) 0.0043(8) -0.0049(8) -0.0117(9)
Na3 0.0208(11) 0.0216(11) 0.0191(10) 0.0018(9) -0.0013(8) -0.0083(9)
Na4 0.0332(12) 0.0398(13) 0.0217(11) 0.0021(10) -0.0076(9) -0.0105(10)
Na5 0.0196(10) 0.0193(10) 0.0213(10) -0.0013(8) -0.0044(8) -0.0083(8)
Na6 0.0196(11) 0.0406(14) 0.0390(13) 0.0043(10) -0.0025(9) -0.0292(11)
O1C 0.0109(15) 0.0103(16) 0.0102(15) 0.0030(12) -0.0029(12) -0.0083(13)
O2C 0.0134(13) 0.0141(14) 0.0093(13) -0.0001(11) -0.0014(10) -0.0088(11)
O3C 0.0123(16) 0.0073(16) 0.0114(16) -0.0029(13) -0.0031(12) -0.0049(13)
O4C 0.0082(16) 0.0139(17) 0.0170(17) 0.0010(13) -0.0028(13) -0.0115(14)
O5C 0.0134(16) 0.0147(16) 0.0107(15) 0.0002(13) -0.0019(12) -0.0106(13)
O6C 0.0096(16) 0.0118(17) 0.0130(16) -0.0011(13) -0.0008(12) -0.0054(14)
O7B 0.0179(18) 0.0164(18) 0.0179(18) -0.0008(14) -0.0056(14) -0.0083(15)
O8B 0.0117(16) 0.0169(17) 0.0131(16) -0.0017(13) -0.0007(12) -0.0076(14)
O9B 0.0162(17) 0.0183(18) 0.0122(16) -0.0005(14) -0.0028(13) -0.0098(14)
O10B 0.0210(18) 0.0127(17) 0.0143(17) -0.0001(14) -0.0017(13) -0.0079(14)
O11B 0.0175(17) 0.0145(17) 0.0120(16) 0.0014(14) 0.0016(13) -0.0046(14)
O12B 0.0171(17) 0.0152(17) 0.0147(17) 0.0039(14) -0.0060(13) -0.0088(14)
O13T 0.0180(19) 0.028(2) 0.0227(19) 0.0080(16) -0.0045(14) -0.0154(16)
O14T 0.034(2) 0.0139(18) 0.0215(19) -0.0022(16) -0.0071(16) -0.0049(15)
O15T 0.0132(17) 0.025(2) 0.0213(18) 0.0026(15) -0.0010(14) -0.0142(16)
O16T 0.0179(18) 0.0210(19) 0.0146(17) 0.0004(14) -0.0025(13) -0.0125(15)
O17T 0.0168(17) 0.0228(19) 0.0122(16) -0.0011(14) -0.0023(13) -0.0104(15)
O18T 0.0229(19) 0.0205(19) 0.0144(18) -0.0061(15) -0.0014(14) -0.0051(15)
O19T 0.031(2) 0.0169(19) 0.0208(19) -0.0033(15) -0.0048(15) -0.0063(15)
O20T 0.0149(18) 0.029(2) 0.027(2) 0.0067(16) -0.0029(15) -0.0146(17)
O21T 0.0176(19) 0.029(2) 0.025(2) 0.0050(16) 0.0054(15) -0.0127(17)
O22T 0.033(2) 0.024(2) 0.0157(18) -0.0011(16) -0.0057(15) -0.0140(16)
O23T 0.032(2) 0.035(2) 0.0200(19) 0.0023(17) -0.0101(16) -0.0176(17)
O24T 0.030(2) 0.0184(19) 0.0189(19) -0.0024(16) -0.0004(15) -0.0012(16)
O25C 0.0109(13) 0.0106(13) 0.0118(13) 0.0017(11) -0.0010(10) -0.0095(11)
O26C 0.0106(16) 0.0088(16) 0.0126(16) -0.0009(13) -0.0011(13) -0.0046(13)
O27C 0.0116(16) 0.0128(17) 0.0118(16) 0.0008(13) -0.0036(12) -0.0097(13)
O28C 0.0078(16) 0.0139(17) 0.0137(16) 0.0008(13) -0.0028(12) -0.0107(13)
O29C 0.0149(16) 0.0083(16) 0.0090(15) -0.0016(13) -0.0019(12) -0.0033(13)
O30C 0.0146(16) 0.0170(16) 0.0071(14) 0.0015(13) -0.0025(12) -0.0086(13)
O31B 0.0172(18) 0.0169(18) 0.0187(18) -0.0032(14) -0.0050(14) -0.0098(15)
O32B 0.0168(17) 0.0174(18) 0.0147(17) 0.0048(14) -0.0062(13) -0.0092(14)
O33B 0.0142(17) 0.0170(18) 0.0115(16) -0.0008(14) -0.0005(12) -0.0060(14)
O34B 0.0181(17) 0.0137(17) 0.0123(16) 0.0003(14) -0.0036(13) -0.0068(14)
O35B 0.0151(17) 0.0201(18) 0.0122(16) 0.0034(14) -0.0029(13) -0.0104(14)
O36B 0.0125(16) 0.0164(17) 0.0115(16) -0.0040(13) 0.0004(12) -0.0079(14)
O37T 0.0159(18) 0.032(2) 0.0221(19) 0.0039(16) -0.0011(14) -0.0178(17)
O38T 0.0196(18) 0.0205(19) 0.0149(17) -0.0046(15) -0.0007(14) -0.0097(15)
O39T 0.0205(19) 0.033(2) 0.030(2) 0.0133(17) -0.0092(16) -0.0201(18)
O40T 0.039(2) 0.0172(19) 0.025(2) -0.0015(17) -0.0113(17) -0.0063(16)
O41T 0.030(2) 0.0172(19) 0.0171(18) -0.0043(16) -0.0003(15) -0.0032(15)
O42T 0.028(2) 0.026(2) 0.0211(19) 0.0054(16) -0.0140(15) -0.0138(16)
O43T 0.0244(19) 0.0236(19) 0.0180(18) 0.0016(15) -0.0083(14) -0.0135(16)
O44T 0.0156(18) 0.027(2) 0.0215(19) 0.0048(15) -0.0002(14) -0.0134(16)
O45T 0.0208(19) 0.031(2) 0.025(2) 0.0141(16) -0.0094(15) -0.0179(17)
O46T 0.036(2) 0.0189(19) 0.025(2) -0.0033(16) -0.0065(16) -0.0082(16)
O47T 0.026(2) 0.0193(19) 0.0133(18) -0.0052(15) -0.0020(14) -0.0045(15)
O48T 0.0179(18) 0.0215(19) 0.0121(17) -0.0015(14) -0.0030(13) -0.0069(15)
O1W 0.028(2) 0.034(2) 0.019(2) -0.0081(18) -0.0076(16) -0.0033(17)
O2W 0.021(2) 0.032(2) 0.026(2) -0.0052(17) 0.0003(16) -0.0175(18)
O3W 0.027(2) 0.027(2) 0.023(2) 0.0053(17) -0.0023(16) -0.0141(17)
O4W 0.045(3) 0.027(2) 0.030(2) -0.0024(19) -0.0093(19) -0.0144(18)
O5W 0.018(2) 0.044(3) 0.053(3) 0.0046(19) -0.0056(19) -0.039(2)
O6W 0.0196(19) 0.021(2) 0.0224(19) -0.0023(15) -0.0023(15) -0.0101(16)
O7W 0.022(2) 0.028(2) 0.035(2) 0.0009(17) -0.0071(17) -0.0165(18)
O8W 0.029(2) 0.025(2) 0.024(2) -0.0001(17) -0.0029(16) -0.0139(17)
O9W 0.046(3) 0.039(3) 0.026(2) 0.014(2) -0.0111(18) -0.0095(19)
O10W 0.047(3) 0.062(3) 0.030(2) 0.006(2) -0.003(2) -0.015(2)
O11W 0.0184(19) 0.032(2) 0.036(2) -0.0039(17) -0.0055(16) -0.0239(18)
O12W 0.033(3) 0.122(5) 0.047(3) -0.013(3) 0.003(2) -0.059(3)
O13W 0.031(2) 0.038(2) 0.029(2) 0.0038(18) -0.0092(17) -0.0140(18)
O14W 0.0219(19) 0.026(2) 0.025(2) -0.0024(16) -0.0042(15) -0.0134(17)
O15W 0.0180(18) 0.030(2) 0.0205(19) 0.0008(16) -0.0039(15) -0.0124(17)
O16W 0.029(3) 0.104(4) 0.052(3) -0.008(3) -0.001(2) -0.050(3)
O17W 0.025(2) 0.025(2) 0.023(2) -0.0075(17) -0.0051(16) -0.0021(17)
O18W 0.024(2) 0.024(2) 0.028(2) -0.0037(17) -0.0076(17) -0.0068(18)
O19W 0.022(2) 0.025(2) 0.036(2) -0.0005(17) -0.0053(17) -0.0087(19)
O20W 0.086(5) 0.045(3) 0.084(5) -0.003(3) 0.015(3) -0.026(3)
O21W 0.056(3) 0.109(5) 0.033(3) 0.002(3) 0.007(2) -0.024(3)
O22W 0.051(3) 0.056(3) 0.063(3) 0.013(2) -0.022(3) -0.041(3)
O23W 0.033(2) 0.077(3) 0.044(3) -0.017(2) -0.004(2) -0.037(3)
O24W 0.065(3) 0.042(3) 0.029(2) 0.008(2) -0.023(2) -0.014(2)
O25W 0.059(3) 0.052(3) 0.046(3) -0.027(2) 0.021(2) -0.033(3)
O26W 0.047(3) 0.050(3) 0.069(3) 0.005(2) -0.011(2) -0.037(3)
O27W 0.041(3) 0.038(3) 0.034(2) -0.007(2) -0.0026(19) -0.015(2)
O28W 0.024(2) 0.036(2) 0.034(2) -0.0010(18) -0.0077(18) -0.0154(19)
O29W 0.032(3) 0.036(3) 0.071(3) -0.003(2) -0.019(2) -0.022(3)

loop_
_atom_type_symbol
_atom_type_description
_atom_type_scat_dispersion_real
_atom_type_scat_dispersion_imag
_atom_type_scat_source
Mo Mo -1.6832 0.6857 'International Tables Vol C Tables 4.2.6.8 and 6.1.1.4'
Pt Pt -1.7033 8.3905 'International Tables Vol C Tables 4.2.6.8 and 6.1.1.4'
Na Na 0.0362 0.0249 'International Tables Vol C Tables 4.2.6.8 and 6.1.1.4'
O O 0.0106 0.0060 'International Tables Vol C Tables 4.2.6.8 and 6.1.1.4'
H H 0.0000 0.0000 'International Tables Vol C Tables 4.2.6.8 and 6.1.1.4'

loop_
_geom_angle_atom_site_label_1
_geom_angle_atom_site_label_2
_geom_angle_atom_site_label_3
_geom_angle_site_symmetry_1
_geom_angle_site_symmetry_3
_geom_angle
_geom_angle_publ_flag
Mo1 O1C Mo6 . . 104.42(13) y
Mo1 O2C Mo2 . . 93.27(12) y
Mo2 O3C Mo3 . . 92.61(11) y
Mo3 O4C Mo4 . . 94.36(12) y
Mo5 O5C Mo4 . . 93.05(11) y
Mo6 O6C Mo5 . . 91.98(11) y
Mo6 O7B Mo1 . . 109.51(15) y
Mo1 O8B Mo2 . . 115.01(15) y
Mo2 O9B Mo3 . . 117.38(16) y
Mo3 O10B Mo4 . . 118.97(16) y
Mo4 O11B Mo5 . . 119.86(16) y
Mo6 O12B Mo5 . . 120.24(16) y
Mo12 O25C Mo7 . . 104.38(13) y
Mo7 O26C Mo8 . . 92.23(11) y
Mo8 O27C Mo9 . . 93.67(11) y
Mo10 O28C Mo9 . . 93.85(11) y
Mo11 O29C Mo10 . . 96.01(12) y
Mo12 O30C Mo11 . . 90.63(11) y
Mo7 O31B Mo12 . . 108.35(15) y
Mo7 O32B Mo8 . . 119.84(16) y
Mo9 O33B Mo8 . . 118.01(15) y
Mo9 O34B Mo10 . . 120.01(16) y
Mo11 O35B Mo10 . . 109.31(15) y
Mo12 O36B Mo11 . . 120.93(15) y
O1C Pt1 O6C . . 82.75(13) ?
O1C Pt1 O2C . . 83.08(12) ?
O6C Pt1 O2C . . 98.53(13) ?
O1C Pt1 O3C . . 98.76(13) ?
O6C Pt1 O3C . . 177.87(12) ?
O2C Pt1 O3C . . 83.17(13) ?
O1C Pt1 O4C . . 178.01(12) ?
O6C Pt1 O4C . . 95.27(13) ?
O2C Pt1 O4C . . 97.15(13) ?
O3C Pt1 O4C . . 83.22(13) ?
O1C Pt1 O5C . . 97.43(12) ?
O6C Pt1 O5C . . 82.98(13) ?
O2C Pt1 O5C . . 178.47(12) ?
O3C Pt1 O5C . . 95.32(13) ?
O4C Pt1 O5C . . 82.39(13) ?
O1C Pt1 Mo1 . . 40.13(8) ?
O6C Pt1 Mo1 . . 93.90(9) ?
O2C Pt1 Mo1 . . 43.18(9) ?
O3C Pt1 Mo1 . . 88.22(9) ?
O4C Pt1 Mo1 . . 140.25(9) ?
O5C Pt1 Mo1 . . 137.18(9) ?
O29C Pt2 O25C . . 97.99(13) ?
O29C Pt2 O30C . . 83.50(13) ?
O25C Pt2 O30C . . 83.64(12) ?
O29C Pt2 O26C . . 177.72(12) ?
O25C Pt2 O26C . . 81.67(12) ?
O30C Pt2 O26C . . 98.68(13) ?
O29C Pt2 O28C . . 82.62(13) ?
O25C Pt2 O28C . . 178.26(11) ?
O30C Pt2 O28C . . 98.06(13) ?
O26C Pt2 O28C . . 97.66(13) ?
O29C Pt2 O27C . . 95.84(13) ?
O25C Pt2 O27C . . 96.06(12) ?
O30C Pt2 O27C . . 179.23(13) ?
O26C Pt2 O27C . . 81.97(13) ?
O28C Pt2 O27C . . 82.25(12) ?
O15T Mo1 O16T . . 105.41(15) ?
O15T Mo1 O8B . . 100.56(15) ?
O16T Mo1 O8B . . 101.85(15) ?
O15T Mo1 O7B . . 95.79(15) ?
O16T Mo1 O7B . . 88.94(15) ?
O8B Mo1 O7B . . 157.14(13) ?
O15T Mo1 O1C . . 91.61(14) ?
O16T Mo1 O1C . . 155.61(13) ?
O8B Mo1 O1C . . 91.78(13) ?
O7B Mo1 O1C . . 71.77(12) ?
O15T Mo1 O2C . . 165.40(14) ?
O16T Mo1 O2C . . 89.18(14) ?
O8B Mo1 O2C . . 75.40(12) ?
O7B Mo1 O2C . . 84.78(13) ?
O1C Mo1 O2C . . 74.66(11) ?
O15T Mo1 Pt1 . . 128.03(11) ?
O16T Mo1 Pt1 . . 125.74(11) ?
O8B Mo1 Pt1 . . 79.21(9) ?
O7B Mo1 Pt1 . . 78.14(9) ?
O1C Mo1 Pt1 . . 37.08(8) ?
O2C Mo1 Pt1 . . 37.78(8) ?
O18T Mo2 O17T . . 105.58(15) ?
O18T Mo2 O9B . . 100.97(15) ?
O17T Mo2 O9B . . 99.27(14) ?
O18T Mo2 O8B . . 95.89(15) ?
O17T Mo2 O8B . . 99.65(14) ?
O9B Mo2 O8B . . 150.17(13) ?
O18T Mo2 O3C . . 88.95(14) ?
O17T Mo2 O3C . . 164.86(13) ?
O9B Mo2 O3C . . 73.24(12) ?
O8B Mo2 O3C . . 82.72(12) ?
O18T Mo2 O2C . . 158.87(14) ?
O17T Mo2 O2C . . 94.25(14) ?
O9B Mo2 O2C . . 82.57(13) ?
O8B Mo2 O2C . . 73.23(12) ?
O3C Mo2 O2C . . 71.99(11) ?
O20T Mo3 O19T . . 106.27(17) ?
O20T Mo3 O10B . . 101.86(15) ?
O19T Mo3 O10B . . 99.45(15) ?
O20T Mo3 O9B . . 97.79(15) ?
O19T Mo3 O9B . . 100.12(15) ?
O10B Mo3 O9B . . 147.01(13) ?
O20T Mo3 O4C . . 91.34(15) ?
O19T Mo3 O4C . . 161.54(14) ?
O10B Mo3 O4C . . 70.87(12) ?
O9B Mo3 O4C . . 82.51(13) ?
O20T Mo3 O3C . . 159.41(15) ?
O19T Mo3 O3C . . 92.80(14) ?
O10B Mo3 O3C . . 82.12(12) ?
O9B Mo3 O3C . . 70.67(12) ?
O4C Mo3 O3C . . 70.67(11) ?
O21T Mo4 O22T . . 106.64(17) ?
O21T Mo4 O11B . . 97.82(16) ?
O22T Mo4 O11B . . 102.09(15) ?
O21T Mo4 O10B . . 101.48(15) ?
O22T Mo4 O10B . . 96.38(15) ?
O11B Mo4 O10B . . 148.14(13) ?
O21T Mo4 O4C . . 93.57(15) ?
O22T Mo4 O4C . . 157.85(14) ?
O11B Mo4 O4C . . 83.58(13) ?
O10B Mo4 O4C . . 70.20(12) ?
O21T Mo4 O5C . . 161.20(15) ?
O22T Mo4 O5C . . 90.59(14) ?
O11B Mo4 O5C . . 70.61(12) ?
O10B Mo4 O5C . . 83.57(12) ?
O4C Mo4 O5C . . 70.91(11) ?
O24T Mo5 O23T . . 106.92(18) ?
O24T Mo5 O11B . . 97.36(16) ?
O23T Mo5 O11B . . 101.02(16) ?
O24T Mo5 O12B . . 101.20(15) ?
O23T Mo5 O12B . . 99.38(15) ?
O11B Mo5 O12B . . 146.97(13) ?
O24T Mo5 O5C . . 157.91(15) ?
O23T Mo5 O5C . . 93.95(15) ?
O11B Mo5 O5C . . 71.01(12) ?
O12B Mo5 O5C . . 81.93(12) ?
O24T Mo5 O6C . . 90.40(15) ?
O23T Mo5 O6C . . 161.60(15) ?
O11B Mo5 O6C . . 82.37(12) ?
O12B Mo5 O6C . . 70.49(12) ?
O5C Mo5 O6C . . 69.85(11) ?
O13T Mo6 O14T . . 107.19(18) ?
O13T Mo6 O12B . . 100.66(15) ?
O14T Mo6 O12B . . 103.65(15) ?
O13T Mo6 O7B . . 98.18(15) ?
O14T Mo6 O7B . . 90.40(15) ?
O12B Mo6 O7B . . 151.86(13) ?
O13T Mo6 O1C . . 93.47(15) ?
O14T Mo6 O1C . . 153.85(15) ?
O12B Mo6 O1C . . 87.60(12) ?
O7B Mo6 O1C . . 70.51(12) ?
O13T Mo6 O6C . . 163.39(15) ?
O14T Mo6 O6C . . 89.30(15) ?
O12B Mo6 O6C . . 72.79(12) ?
O7B Mo6 O6C . . 83.29(12) ?
O1C Mo6 O6C . . 71.32(11) ?
O39T Mo7 O40T . . 107.31(19) ?
O39T Mo7 O32B . . 101.06(15) ?
O40T Mo7 O32B . . 104.07(15) ?
O39T Mo7 O31B . . 97.15(15) ?
O40T Mo7 O31B . . 89.78(15) ?
O32B Mo7 O31B . . 152.51(13) ?
O39T Mo7 O25C . . 93.78(15) ?
O40T Mo7 O25C . . 152.78(15) ?
O32B Mo7 O25C . . 88.06(13) ?
O31B Mo7 O25C . . 70.25(12) ?
O39T Mo7 O26C . . 163.50(15) ?
O40T Mo7 O26C . . 89.09(15) ?
O32B Mo7 O26C . . 72.35(12) ?
O31B Mo7 O26C . . 84.45(12) ?
O25C Mo7 O26C . . 71.22(11) ?
O42T Mo8 O41T . . 107.11(17) ?
O42T Mo8 O32B . . 98.16(15) ?
O41T Mo8 O32B . . 102.73(15) ?
O42T Mo8 O33B . . 99.95(15) ?
O41T Mo8 O33B . . 96.08(15) ?
O32B Mo8 O33B . . 148.67(13) ?
O42T Mo8 O27C . . 93.34(14) ?
O41T Mo8 O27C . . 157.72(15) ?
O32B Mo8 O27C . . 82.48(12) ?
O33B Mo8 O27C . . 71.16(12) ?
O42T Mo8 O26C . . 161.29(14) ?
O41T Mo8 O26C . . 90.66(15) ?
O32B Mo8 O26C . . 71.58(12) ?
O33B Mo8 O26C . . 83.51(12) ?
O27C Mo8 O26C . . 70.22(11) ?
O44T Mo9 O43T . . 105.42(16) ?
O44T Mo9 O34B . . 101.22(15) ?
O43T Mo9 O34B . . 97.29(15) ?
O44T Mo9 O33B . . 98.74(15) ?
O43T Mo9 O33B . . 101.57(15) ?
O34B Mo9 O33B . . 147.68(13) ?
O44T Mo9 O27C . . 159.33(14) ?
O43T Mo9 O27C . . 94.36(14) ?
O34B Mo9 O27C . . 81.75(12) ?
O33B Mo9 O27C . . 70.92(12) ?
O44T Mo9 O28C . . 91.45(14) ?
O43T Mo9 O28C . . 161.38(14) ?
O34B Mo9 O28C . . 71.21(12) ?
O33B Mo9 O28C . . 83.19(12) ?
O27C Mo9 O28C . . 69.96(11) ?
O46T Mo10 O45T . . 106.66(18) ?
O46T Mo10 O34B . . 97.33(15) ?
O45T Mo10 O34B . . 99.56(15) ?
O46T Mo10 O35B . . 101.20(15) ?
O45T Mo10 O35B . . 94.06(15) ?
O34B Mo10 O35B . . 152.77(13) ?
O46T Mo10 O29C . . 93.58(15) ?
O45T Mo10 O29C . . 157.99(15) ?
O34B Mo10 O29C . . 86.01(12) ?
O35B Mo10 O29C . . 73.14(12) ?
O46T Mo10 O28C . . 161.08(15) ?
O45T Mo10 O28C . . 90.14(15) ?
O34B Mo10 O28C . . 70.72(12) ?
O35B Mo10 O28C . . 85.87(12) ?
O29C Mo10 O28C . . 71.49(11) ?
O46T Mo10 Mo11 . . 88.46(12) ?
O45T Mo10 Mo11 . . 128.96(12) ?
O34B Mo10 Mo11 . . 127.13(9) ?
O35B Mo10 Mo11 . . 34.92(9) ?
O29C Mo10 Mo11 . . 41.12(8) ?
O28C Mo10 Mo11 . . 87.55(8) ?
O47T Mo11 O48T . . 105.57(15) ?
O47T Mo11 O35B . . 101.45(15) ?
O48T Mo11 O35B . . 95.26(14) ?
O47T Mo11 O36B . . 97.92(15) ?
O48T Mo11 O36B . . 97.46(14) ?
O35B Mo11 O36B . . 153.01(13) ?
O47T Mo11 O29C . . 97.13(14) ?
O48T Mo11 O29C . . 156.88(14) ?
O35B Mo11 O29C . . 75.62(12) ?
O36B Mo11 O29C . . 83.51(12) ?
O47T Mo11 O30C . . 165.79(14) ?
O48T Mo11 O30C . . 86.13(14) ?
O35B Mo11 O30C . . 85.13(12) ?
O36B Mo11 O30C . . 72.13(12) ?
O29C Mo11 O30C . . 72.11(11) ?
O47T Mo11 Mo10 . . 90.36(11) ?
O48T Mo11 Mo10 . . 131.02(11) ?
O35B Mo11 Mo10 . . 35.77(9) ?
O36B Mo11 Mo10 . . 126.38(9) ?
O29C Mo11 Mo10 . . 42.87(8) ?
O30C Mo11 Mo10 . . 87.77(7) ?
O37T Mo12 O38T . . 105.28(16) ?
O37T Mo12 O36B . . 102.09(16) ?
O38T Mo12 O36B . . 102.12(15) ?
O37T Mo12 O25C . . 95.72(14) ?
O38T Mo12 O25C . . 152.97(13) ?
O36B Mo12 O25C . . 89.63(12) ?
O37T Mo12 O31B . . 97.63(15) ?
O38T Mo12 O31B . . 88.31(14) ?
O36B Mo12 O31B . . 154.25(13) ?
O25C Mo12 O31B . . 71.95(12) ?
O37T Mo12 O30C . . 168.56(14) ?
O38T Mo12 O30C . . 86.14(14) ?
O36B Mo12 O30C . . 74.22(12) ?
O25C Mo12 O30C . . 73.62(11) ?
O31B Mo12 O30C . . 83.21(12) ?
O24T Na1 O6W . . 169.39(16) ?
O24T Na1 O2W . . 91.74(14) ?
O6W Na1 O2W . . 90.55(14) ?
O24T Na1 O1W . . 87.12(14) ?
O6W Na1 O1W . . 91.11(14) ?
O2W Na1 O1W . . 176.82(17) ?
O24T Na1 O19W . . 99.77(14) ?
O6W Na1 O19W . . 90.84(14) ?
O2W Na1 O19W . . 79.87(14) ?
O1W Na1 O19W . . 97.40(15) ?
O24T Na1 O13T . 2_666 82.35(14) ?
O6W Na1 O13T . 2_666 87.56(14) ?
O2W Na1 O13T . 2_666 84.58(13) ?
O1W Na1 O13T . 2_666 98.20(14) ?
O19W Na1 O13T . 2_666 164.35(15) ?
O15T Na2 O7W 2_666 . 91.66(14) ?
O15T Na2 O6W 2_666 . 95.56(13) ?
O7W Na2 O6W . . 91.55(14) ?
O15T Na2 O15W 2_666 . 171.51(15) ?
O7W Na2 O15W . . 96.52(14) ?
O6W Na2 O15W . . 82.00(13) ?
O15T Na2 O8W 2_666 . 92.83(13) ?
O7W Na2 O8W . . 90.84(14) ?
O6W Na2 O8W . . 171.21(15) ?
O15W Na2 O8W . . 89.33(13) ?
O15T Na2 O2W 2_666 . 91.24(14) ?
O7W Na2 O2W . . 177.09(15) ?
O6W Na2 O2W . . 88.28(14) ?
O15W Na2 O2W . . 80.57(14) ?
O8W Na2 O2W . . 88.91(14) ?
O4W Na3 O3W 1_565 . 174.07(17) ?
O4W Na3 O20T 1_565 . 87.99(15) ?
O3W Na3 O20T . . 87.55(14) ?
O4W Na3 O21T 1_565 2_576 103.88(16) ?
O3W Na3 O21T . 2_576 80.97(14) ?
O20T Na3 O21T . 2_576 166.84(15) ?
O4W Na3 O13W 1_565 . 86.52(14) ?
O3W Na3 O13W . . 96.38(14) ?
O20T Na3 O13W . . 78.05(13) ?
O21T Na3 O13W 2_576 . 96.75(14) ?
O4W Na3 O3W 1_565 2_576 87.20(14) ?
O3W Na3 O3W . 2_576 89.82(14) ?
O20T Na3 O3W . 2_576 101.04(14) ?
O21T Na3 O3W 2_576 2_576 85.43(14) ?
O13W Na3 O3W . 2_576 173.68(16) ?
O4W Na4 O42T 1_565 2_575 156.09(16) ?
O4W Na4 O9W 1_565 1_565 92.04(16) ?
O42T Na4 O9W 2_575 1_565 102.56(15) ?
O4W Na4 O10W 1_565 1_465 83.94(16) ?
O42T Na4 O10W 2_575 1_465 85.19(15) ?
O9W Na4 O10W 1_565 1_465 167.83(18) ?
O4W Na4 O13W 1_565 . 83.45(14) ?
O42T Na4 O13W 2_575 . 78.16(13) ?
O9W Na4 O13W 1_565 . 88.64(15) ?
O10W Na4 O13W 1_465 . 102.26(16) ?
O4W Na4 O11W 1_565 1_565 123.93(15) ?
O42T Na4 O11W 2_575 1_565 74.82(13) ?
O9W Na4 O11W 1_565 1_565 92.35(14) ?
O10W Na4 O11W 1_465 1_565 80.51(15) ?
O13W Na4 O11W . 1_565 152.51(14) ?
O18W Na5 O41T 1_564 . 169.60(16) ?
O18W Na5 O12W 1_564 1_554 106.16(18) ?
O41T Na5 O12W . 1_554 81.20(16) ?
O18W Na5 O39T 1_564 2_575 92.76(15) ?
O41T Na5 O39T . 2_575 79.54(14) ?
O12W Na5 O39T 1_554 2_575 91.39(15) ?
O18W Na5 O17W 1_564 . 93.24(15) ?
O41T Na5 O17W . . 80.61(13) ?
O12W Na5 O17W 1_554 . 159.22(19) ?
O39T Na5 O17W 2_575 . 95.08(14) ?
O18W Na5 O14W 1_564 1_554 97.57(14) ?
O41T Na5 O14W . 1_554 90.15(14) ?
O12W Na5 O14W 1_554 1_554 86.13(15) ?
O39T Na5 O14W 2_575 1_554 169.66(15) ?
O17W Na5 O14W . 1_554 83.98(13) ?
O45T Na6 O16W 2_665 1_554 84.88(15) ?
O45T Na6 O5W 2_665 . 94.17(14) ?
O16W Na6 O5W 1_554 . 177.0(2) ?
O45T Na6 O44T 2_665 . 171.00(16) ?
O16W Na6 O44T 1_554 . 97.15(15) ?
O5W Na6 O44T . . 83.36(14) ?
O45T Na6 O5W 2_665 2_665 86.65(14) ?
O16W Na6 O5W 1_554 2_665 93.72(18) ?
O5W Na6 O5W . 2_665 83.36(15) ?
O44T Na6 O5W . 2_665 84.47(14) ?
O45T Na6 O20W 2_665 1_554 101.56(18) ?
O16W Na6 O20W 1_554 1_554 81.7(2) ?
O5W Na6 O20W . 1_554 101.3(2) ?
O44T Na6 O20W . 1_554 87.42(18) ?
O5W Na6 O20W 2_665 1_554 170.2(2) ?
Pt1 O1C Mo1 . . 102.79(13) ?
Pt1 O1C Mo6 . . 104.47(13) ?
Pt1 O2C Mo1 . . 99.04(13) ?
Pt1 O2C Mo2 . . 102.52(14) ?
Pt1 O2C O30C . . 116.35(16) ?
Pt1 O3C Mo2 . . 102.31(13) ?
Pt1 O3C Mo3 . . 102.23(13) ?
Pt1 O4C Mo3 . . 103.81(13) ?
Pt1 O4C Mo4 . . 104.05(13) ?
Pt1 O5C Mo5 . . 104.17(14) ?
Pt1 O5C Mo4 . . 102.66(13) ?
Pt1 O6C Mo6 . . 101.23(13) ?
Pt1 O6C Mo5 . . 103.00(13) ?
Pt2 O25C Mo12 . . 105.47(13) ?
Pt2 O25C Mo7 . . 105.62(13) ?
Mo1 O2C O30C . . 122.10(17) ?
Mo2 O2C O30C . . 119.13(16) ?
Pt2 O26C Mo7 . . 101.33(13) ?
Pt2 O26C Mo8 . . 103.45(13) ?
Pt2 O27C Mo8 . . 104.35(13) ?
Pt2 O27C Mo9 . . 103.89(13) ?
Pt2 O28C Mo10 . . 100.58(13) ?
Pt2 O28C Mo9 . . 103.89(13) ?
Pt2 O29C Mo11 . . 106.63(14) ?
Pt2 O29C Mo10 . . 105.30(13) ?
Pt2 O30C Mo12 . . 96.59(13) ?
Pt2 O30C Mo11 . . 97.72(13) ?
Pt2 O30C O2C . . 117.78(16) ?
Mo12 O30C O2C . . 124.51(17) ?
Mo11 O30C O2C . . 122.82(16) ?
H1A O1W H1B . . 109(4) ?
H2A O2W H2B . . 104(3) ?
H3A O3W H3B . . 110(4) ?
H4A O4W H4B . . 110(4) ?
H5A O5W H5B . . 111(4) ?
H6A O6W H6B . . 107(3) ?
H7A O7W H7B . . 112(4) ?
H8A O8W H8B . . 105(3) ?
H9A O9W H9B . . 113(4) ?
H10A O10W H10B . . 112(4) ?
H11A O11W H11B . . 111(4) ?
H12A O12W H12B . . 109.5 ?
H13A O13W H13B . . 110.8 ?
H14A O14W H14B . . 109.5 ?
H15A O15W H15B . . 115(4) ?
H16A O16W H16B . . 105(4) ?
H17A O17W H17B . . 115(4) ?
H18A O18W H18B . . 112(4) ?
H19A O19W H19B . . 112(4) ?
H20A O20W H20B . . 111(5) ?
H21A O21W H21B . . 105(4) ?
H22A O22W H22B . . 108(4) ?
H23A O23W H23B . . 106(4) ?
H24A O24W H24B . . 108(4) ?
H25A O25W H25B . . 111(4) ?
H26A O26W H26B . . 107(4) ?
H27A O27W H27B . . 109(4) ?
H28A O28W H28B . . 107(4) ?
H29A O29W H29B . . 110(4) ?

loop_
_geom_bond_atom_site_label_1
_geom_bond_atom_site_label_2
_geom_bond_site_symmetry_2
_geom_bond_distance
_geom_bond_publ_flag
Mo1 O1C . 2.114(3) y
Mo6 O1C . 2.198(3) y
Mo1 O2C . 2.216(3) y
Mo2 O2C . 2.246(3) y
Mo2 O3C . 2.245(3) y
Mo3 O3C . 2.336(3) y
Mo3 O4C . 2.267(3) y
Mo4 O4C . 2.283(3) y
Mo4 O5C . 2.312(3) y
Mo5 O5C . 2.280(3) y
Mo5 O6C . 2.358(3) y
Mo6 O6C . 2.287(3) y
Mo7 O25C . 2.186(3) y
Mo12 O25C . 2.084(3) y
Mo7 O26C . 2.297(3) y
Mo8 O26C . 2.305(3) y
Mo8 O27C . 2.272(3) y
Mo9 O27C . 2.302(3) y
Mo9 O28C . 2.307(3) y
Mo10 O28C . 2.302(3) y
Mo10 O29C . 2.196(3) y
Mo11 O29C . 2.122(3) y
Mo11 O30C . 2.359(3) y
Mo12 O30C . 2.340(3) y
Mo1 O7B . 2.098(3) y
Mo6 O7B . 2.076(3) y
Mo1 O8B . 1.883(3) y
Mo2 O8B . 1.963(3) y
Mo2 O9B . 1.924(3) y
Mo3 O9B . 1.953(3) y
Mo3 O10B . 1.927(3) y
Mo4 O10B . 1.947(3) y
Mo4 O11B . 1.916(3) y
Mo5 O11B . 1.935(3) y
Mo5 O12B . 1.947(3) y
Mo6 O12B . 1.906(3) y
Mo7 O31B . 2.072(3) y
Mo12 O31B . 2.090(3) y
Mo7 O32B . 1.899(3) y
Mo8 O32B . 1.935(3) y
Mo8 O33B . 1.959(3) y
Mo9 O33B . 1.932(3) y
Mo9 O34B . 1.925(3) y
Mo10 O34B . 1.961(3) y
Mo10 O35B . 1.988(3) y
Mo11 O35B . 1.947(3) y
Mo11 O36B . 1.970(3) y
Mo12 O36B . 1.870(3) y
Pt1 O1C . 1.978(3) ?
Pt1 O6C . 1.980(3) ?
Pt1 O2C . 1.984(3) ?
Pt1 O3C . 1.992(3) ?
Pt1 O4C . 2.018(3) ?
Pt1 O5C . 2.029(3) ?
Pt1 Mo1 . 3.1985(4) ?
Pt2 O29C . 1.977(3) ?
Pt2 O25C . 1.993(3) ?
Pt2 O30C . 1.995(3) ?
Pt2 O26C . 2.002(3) ?
Pt2 O28C . 2.006(3) ?
Pt2 O27C . 2.011(3) ?
Mo1 O15T . 1.707(3) ?
Mo1 O16T . 1.734(3) ?
Mo2 O18T . 1.696(3) ?
Mo2 O17T . 1.729(3) ?
Mo3 O20T . 1.698(3) ?
Mo3 O19T . 1.713(3) ?
Mo4 O21T . 1.697(3) ?
Mo4 O22T . 1.708(3) ?
Mo5 O24T . 1.697(3) ?
Mo5 O23T . 1.701(3) ?
Mo6 O13T . 1.696(3) ?
Mo6 O14T . 1.696(3) ?
Mo7 O39T . 1.695(3) ?
Mo7 O40T . 1.697(4) ?
Mo8 O42T . 1.696(3) ?
Mo8 O41T . 1.696(3) ?
Mo9 O44T . 1.688(3) ?
Mo9 O43T . 1.719(3) ?
Mo10 O46T . 1.693(3) ?
Mo10 O45T . 1.701(3) ?
Mo10 Mo11 . 3.2096(5) ?
Mo11 O47T . 1.699(3) ?
Mo11 O48T . 1.735(3) ?
Mo12 O37T . 1.694(3) ?
Mo12 O38T . 1.750(3) ?
Na1 O24T . 2.326(4) ?
Na1 O6W . 2.349(4) ?
Na1 O2W . 2.377(4) ?
Na1 O1W . 2.380(4) ?
Na1 O19W . 2.443(4) ?
Na1 O13T 2_666 2.483(4) ?
Na2 O15T 2_666 2.369(4) ?
Na2 O7W . 2.377(4) ?
Na2 O6W . 2.388(4) ?
Na2 O15W . 2.393(4) ?
Na2 O8W . 2.408(4) ?
Na2 O2W . 2.434(4) ?
Na3 O4W 1_565 2.299(4) ?
Na3 O3W . 2.347(4) ?
Na3 O20T . 2.348(4) ?
Na3 O21T 2_576 2.379(4) ?
Na3 O13W . 2.390(4) ?
Na3 O3W 2_576 2.424(4) ?
Na3 Na3 2_576 3.379(4) ?
Na4 O4W 1_565 2.330(4) ?
Na4 O42T 2_575 2.394(4) ?
Na4 O9W 1_565 2.395(4) ?
Na4 O10W 1_465 2.428(5) ?
Na4 O13W . 2.495(4) ?
Na4 O11W 1_565 2.534(4) ?
Na5 O18W 1_564 2.322(4) ?
Na5 O41T . 2.364(4) ?
Na5 O12W 1_554 2.373(4) ?
Na5 O39T 2_575 2.406(4) ?
Na5 O17W . 2.419(4) ?
Na5 O14W 1_554 2.478(4) ?
Na6 O45T 2_665 2.363(4) ?
Na6 O16W 1_554 2.386(5) ?
Na6 O5W . 2.387(5) ?
Na6 O44T . 2.390(4) ?
Na6 O5W 2_665 2.436(5) ?
Na6 O20W 1_554 2.437(6) ?
O2C O30C . 2.595(5) ?
O2C H2 . 0.86(3) ?
O3C H3 . 0.86(3) ?
O4C H4 . 0.85(3) ?
O5C H5 . 0.86(3) ?
O6C H6 . 0.86(3) ?
O7B H7 . 0.84(3) ?
O13T Na1 2_666 2.483(4) ?
O15T Na2 2_666 2.369(4) ?
O21T Na3 2_576 2.379(4) ?
O26C H26 . 0.82(3) ?
O27C H27 . 0.87(3) ?
O28C H28 . 0.86(3) ?
O30C H30 . 0.84(3) ?
O31B H31 . 0.82(3) ?
O39T Na5 2_575 2.406(4) ?
O42T Na4 2_575 2.394(4) ?
O45T Na6 2_665 2.363(4) ?
O1W H1A . 0.87(3) ?
O1W H1B . 0.84(3) ?
O2W H2A . 0.86(3) ?
O2W H2B . 0.87(3) ?
O3W Na3 2_576 2.424(4) ?
O3W H3A . 0.87(3) ?
O3W H3B . 0.86(3) ?
O4W Na3 1_545 2.299(4) ?
O4W Na4 1_545 2.330(4) ?
O4W H4A . 0.88(3) ?
O4W H4B . 0.82(3) ?
O5W Na6 2_665 2.436(5) ?
O5W H5A . 0.85(3) ?
O5W H5B . 0.81(3) ?
O6W H6A . 0.86(3) ?
O6W H6B . 0.87(3) ?
O7W H7A . 0.82(3) ?
O7W H7B . 0.82(3) ?
O8W H8A . 0.87(3) ?
O8W H8B . 0.87(3) ?
O9W Na4 1_545 2.395(4) ?
O9W H9A . 0.83(3) ?
O9W H9B . 0.86(3) ?
O10W Na4 1_645 2.428(5) ?
O10W H10A . 0.84(3) ?
O10W H10B . 0.86(3) ?
O11W Na4 1_545 2.534(4) ?
O11W H11A . 0.85(3) ?
O11W H11B . 0.85(3) ?
O12W Na5 1_556 2.373(4) ?
O12W H12A . 0.9800 ?
O12W H12B . 0.9800 ?
O13W H13A . 0.9900 ?
O13W H13B . 0.9900 ?
O14W Na5 1_556 2.478(4) ?
O14W H14A . 0.9799 ?
O14W H14B . 0.9801 ?
O15W O11W 1_556 2.738(5) ?
O15W O19W . 2.738(5) ?
O15W H15A . 0.83(3) ?
O15W H15B . 0.86(3) ?
O16W Na6 1_556 2.386(5) ?
O16W O24W 2_666 2.842(6) ?
O16W O7B 2_666 3.068(6) ?
O16W H16A . 0.89(3) ?
O16W H16B . 0.85(3) ?
O17W H17A . 0.81(3) ?
O17W H17B . 0.84(3) ?
O18W Na5 1_546 2.322(4) ?
O18W H18A . 0.83(3) ?
O18W H18B . 0.81(3) ?
O19W H19A . 0.85(3) ?
O19W H19B . 0.80(3) ?
O20W Na6 1_556 2.437(6) ?
O20W H20A . 0.88(3) ?
O20W H20B . 0.85(3) ?
O21W H21A . 0.89(3) ?
O21W H21B . 0.86(3) ?
O22W H22A . 0.88(3) ?
O22W H22B . 0.85(3) ?
O23W H23A . 0.87(3) ?
O23W H23B . 0.85(3) ?
O24W H24A . 0.84(3) ?
O24W H24B . 0.89(3) ?
O25W H25A . 0.83(3) ?
O25W H25B . 0.86(3) ?
O26W H26A . 0.87(3) ?
O26W H26B . 0.87(3) ?
O27W H27A . 0.86(3) ?
O27W H27B . 0.87(3) ?
O28W H28A . 0.86(3) ?
O28W H28B . 0.86(3) ?
O29W H29A . 0.86(3) ?
O29W H29B . 0.84(3) ?

loop_
_geom_hbond_atom_site_label_D
_geom_hbond_atom_site_label_H
_geom_hbond_atom_site_label_A
_geom_hbond_site_symmetry_A
_geom_hbond_distance_DH
_geom_hbond_distance_HA
_geom_hbond_distance_DA
_geom_hbond_angle_DHA
O2C H2 O30C . 0.86(3) 1.84(6) 2.595(5) 145(9)
O3C H3 O14W 2_676 0.86(3) 1.74(3) 2.586(5) 164(4)
O4C H4 O38T . 0.85(3) 1.72(3) 2.576(4) 178(5)
O5C H5 O29W . 0.86(3) 1.79(3) 2.595(5) 156(5)
O6C H6 O48T . 0.86(3) 1.72(3) 2.569(4) 171(5)
O7B H7 O35B . 0.84(3) 1.94(3) 2.785(5) 175(5)
O26C H26 O17T . 0.82(3) 1.73(3) 2.556(4) 178(5)
O27C H27 O15W 2_566 0.87(3) 1.70(3) 2.548(5) 164(5)
O28C H28 O16T . 0.86(3) 1.73(3) 2.575(4) 166(5)
O30C H30 O2C . 0.84(3) 1.76(3) 2.595(5) 172(9)
O31B H31 O9B . 0.82(3) 1.95(3) 2.763(4) 171(5)
O1W H1A O36B 2_566 0.87(3) 1.96(3) 2.830(5) 173(5)
O1W H1B O48T . 0.84(3) 2.22(3) 3.023(5) 161(5)
O2W H2A O16W . 0.86(3) 1.87(3) 2.731(6) 175(5)
O2W H2B O43T 1_556 0.87(3) 2.17(3) 3.031(5) 169(5)
O3W H3A O22W . 0.87(3) 2.10(3) 2.969(6) 175(5)
O3W H3B O38T . 0.86(3) 2.13(3) 2.980(5) 176(5)
O4W H4A O26W . 0.88(3) 1.98(3) 2.857(6) 175(5)
O4W H4B O25W . 0.82(3) 1.99(3) 2.806(6) 176(6)
O5W H5A O16T . 0.85(3) 2.08(3) 2.930(5) 178(6)
O6W H6A O25C 2_566 0.86(3) 2.04(3) 2.880(5) 167(5)
O6W H6B O18W . 0.87(3) 1.97(3) 2.831(6) 173(5)
O7W H7A O17W 1_546 0.82(3) 1.98(3) 2.804(5) 175(6)
O7W H7B O32B 2_566 0.82(3) 2.02(3) 2.842(5) 174(5)
O8W H8A O34B 1_556 0.87(3) 2.21(3) 3.064(5) 168(5)
O8W H8B O9W 1_556 0.87(3) 1.89(3) 2.750(6) 169(5)
O9W H9A O19T 1_545 0.83(3) 2.22(3) 3.046(5) 178(5)
O9W H9B O7W 1_554 0.86(3) 1.91(3) 2.720(5) 156(6)
O10W H10A O25W 1_655 0.84(3) 2.23(4) 2.924(7) 140(5)
O10W H10B O21W 2_666 0.86(3) 2.02(3) 2.874(7) 174(7)
O11W H11A O34B . 0.85(3) 1.93(3) 2.723(5) 155(5)
O11W H11B O43T 2_565 0.85(3) 2.08(3) 2.867(5) 154(5)
O12W H12A O22T . 0.98 2.25 2.904(5) 123.4
O12W H12A O21W . 0.98 2.31 3.141(8) 142.4
O13W H13A O12W 2_576 0.99 1.80 2.766(6) 164.3
O13W H13B O31B . 0.99 2.53 3.396(5) 146.2
O14W H14A O27W 1_556 0.98 1.76 2.737(6) 176.5
O14W H14B O23W . 0.98 1.96 2.796(6) 141.6
O15W H15A O19W . 0.83(3) 1.97(3) 2.738(5) 154(5)
O16W H16A O20W . 0.89(3) 2.45(6) 3.156(7) 137(7)
O16W H16B O24W 2_666 0.85(3) 2.17(6) 2.842(6) 136(6)
O17W H17A O8B 2_675 0.81(3) 1.98(3) 2.790(5) 173(5)
O17W H17B O17T . 0.84(3) 2.22(3) 3.027(5) 160(5)
O18W H18A O28W . 0.83(3) 2.18(4) 2.907(5) 146(5)
O18W H18B O1C 2_666 0.81(3) 1.99(3) 2.798(5) 176(5)
O19W H19A O29C 2_566 0.85(3) 2.01(3) 2.842(5) 164(5)
O19W H19B O10W 2_666 0.80(3) 2.14(3) 2.920(6) 164(6)
O20W H20B O23W . 0.85(3) 2.46(7) 3.121(8) 135(8)
O21W H21A O23T . 0.89(3) 2.24(4) 3.064(6) 155(7)
O21W H21B O33B 1_556 0.86(3) 2.17(3) 2.972(5) 155(6)
O22W H22A O28W 2_566 0.88(3) 2.28(5) 3.007(6) 140(5)
O22W H22B O26W 2_566 0.85(3) 1.96(3) 2.805(7) 169(6)
O23W H23A O22T . 0.87(3) 2.30(5) 2.970(6) 134(6)
O23W H23B O10B 2_676 0.85(3) 1.95(3) 2.775(5) 162(7)
O24W H24A O28W . 0.84(3) 2.02(3) 2.854(6) 173(6)
O24W H24B O35B . 0.89(3) 2.05(3) 2.911(5) 163(5)
O25W H25A O38T 2_566 0.83(3) 2.52(6) 3.119(6) 130(7)
O25W H25B O47T . 0.86(3) 2.01(3) 2.834(5) 161(7)
O26W H26A O24W . 0.87(3) 1.93(5) 2.723(6) 150(7)
O26W H26B O19T 1_545 0.87(3) 2.23(4) 2.920(5) 135(5)
O27W H27A O18T 2_675 0.86(3) 2.33(5) 2.945(5) 129(5)
O27W H27B O33B . 0.87(3) 2.10(4) 2.846(5) 144(5)
O28W H28A O12B 2_666 0.86(3) 1.93(3) 2.775(5) 168(6)
O28W H28B O1W . 0.86(3) 1.96(3) 2.817(6) 171(6)
O29W H29A O22T 2_676 0.86(3) 2.26(5) 2.895(5) 131(5)
O29W H29B O22W 1_655 0.84(3) 2.03(3) 2.844(6) 165(7)
